data_4507836
loop_
_publ_author_name
'Xu, Cheng'
'Zhang, Zhi-Yuan'
'Ren, Zhi-Gang'
'Zhou, Li-Kuan'
'Li, Hong-Xi'
'Wang, Hui-Fang'
'Sun, Zhen-Rong'
'Lang, Jian-Ping'

_publ_section_title
;
 Novel [Tp*WS3Cu2]-Based Coordination Compounds: Assembly, Crystal
 Structures, and Third-Order Nonlinear Optical Properties
;
_journal_issue 6
_journal_name_full 'Crystal Growth &amp; Design'
_journal_page_first 2530
_journal_paper_doi 10.1021/cg400239d
_journal_volume 13
_journal_year 2013
_chemical_formula_moiety 'C30 H34 B Cu2 N9 S3 W, F6 P, 2(C2 H3 N)'
_chemical_formula_sum 'C34 H40 B Cu2 F6 N11 P S3 W'
_chemical_formula_weight 1165.66
_chemical_name_systematic
; 
 ? 
;
_space_group_IT_number 14
_symmetry_cell_setting monoclinic
_symmetry_space_group_name_Hall '-P 2ybc'
_symmetry_space_group_name_H-M 'P 1 21/c 1'
_atom_sites_solution_hydrogens geom
_atom_sites_solution_primary direct
_atom_sites_solution_secondary difmap
_cell_angle_alpha 90.00
_cell_angle_beta 103.49(3)
_cell_angle_gamma 90.00
_cell_formula_units_Z 4
_cell_length_a 13.179(3)
_cell_length_b 19.463(4)
_cell_length_c 17.204(3)
_cell_measurement_reflns_used 17075
_cell_measurement_temperature 223(2)
_cell_measurement_theta_max 27.4932
_cell_measurement_theta_min 3.0487
_cell_volume 4291.1(16)
_computing_cell_refinement 'CrystalClear, Ver. 1.30 (Rigaku/MSC, 2001)'
_computing_data_collection 'CrystalClear, Ver. 1.30 (Rigaku/MSC, 2001)'
_computing_data_reduction 'CrystalStructure, Ver. 3.60 (Rigaku/MSC,2004)'
_computing_molecular_graphics 'SHELXS-97 (Sheldrick, 1990)'
_computing_structure_refinement 'SHELXL-97 (Sheldrick, 1997)'
_computing_structure_solution 'SHELXS-97 (Sheldrick, 1990)'
_diffrn_ambient_temperature 223(2)
_diffrn_measured_fraction_theta_full 0.992
_diffrn_measured_fraction_theta_max 0.992
_diffrn_measurement_device_type 'Rigaku Mercury'
_diffrn_measurement_method /w
_diffrn_radiation_monochromator graphite
_diffrn_radiation_source 'fine-focus sealed tube'
_diffrn_radiation_type MoK\a
_diffrn_radiation_wavelength 0.71073
_diffrn_reflns_av_R_equivalents 0.0751
_diffrn_reflns_av_sigmaI/netI 0.1048
_diffrn_reflns_limit_h_max 17
_diffrn_reflns_limit_h_min -14
_diffrn_reflns_limit_k_max 21
_diffrn_reflns_limit_k_min -24
_diffrn_reflns_limit_l_max 21
_diffrn_reflns_limit_l_min -22
_diffrn_reflns_number 24366
_diffrn_reflns_theta_full 27.48
_diffrn_reflns_theta_max 27.48
_diffrn_reflns_theta_min 3.05
_diffrn_standards_decay_% 0
_diffrn_standards_interval_count 0
_diffrn_standards_interval_time 0
_diffrn_standards_number 0
_exptl_absorpt_coefficient_mu 3.907
_exptl_absorpt_correction_T_max 1.0000
_exptl_absorpt_correction_T_min 0.4200
_exptl_absorpt_correction_type multi-scan
_exptl_absorpt_process_details 'Jacobson, R. (1998) Private communication to Rigaku Company, Tokyo, Japan.'
_exptl_crystal_colour Red
_exptl_crystal_density_diffrn 1.804
_exptl_crystal_density_method 'not measured'
_exptl_crystal_description Block
_exptl_crystal_F_000 2300
_exptl_crystal_size_max 0.25
_exptl_crystal_size_mid 0.15
_exptl_crystal_size_min 0.15
_refine_diff_density_max 0.995
_refine_diff_density_min -1.663
_refine_diff_density_rms 0.163
_refine_ls_extinction_method none
_refine_ls_goodness_of_fit_ref 1.171
_refine_ls_hydrogen_treatment mixed
_refine_ls_matrix_type full
_refine_ls_number_parameters 544
_refine_ls_number_reflns 9763
_refine_ls_number_restraints 0
_refine_ls_restrained_S_all 1.171
_refine_ls_R_factor_all 0.1041
_refine_ls_R_factor_gt 0.0774
_refine_ls_shift/su_max 0.002
_refine_ls_shift/su_mean 0.000
_refine_ls_structure_factor_coef Fsqd
_refine_ls_weighting_details 'calc w=1/[\s^2^(Fo^2^)+(0.0194P)^2^+8.8425P] where P=(Fo^2^+2Fc^2^)/3'
_refine_ls_weighting_scheme calc
_refine_ls_wR_factor_gt 0.1124
_refine_ls_wR_factor_ref 0.1225
_reflns_number_gt 7652
_reflns_number_total 9763
_reflns_threshold_expression >2sigma(I)
_cod_data_source_file cg400239d_si_002.cif
_cod_data_source_block 2
_cod_original_cell_volume 4291.0(15)
_cod_original_sg_symbol_H-M 'P 21/c'
_cod_database_code 4507836

loop_
_symmetry_equiv_pos_as_xyz
'x, y, z'
'-x, y+1/2, -z+1/2'
'-x, -y, -z'
'x, -y-1/2, z-1/2'

loop_
_atom_site_label
_atom_site_type_symbol
_atom_site_fract_x
_atom_site_fract_y
_atom_site_fract_z
_atom_site_U_iso_or_equiv
_atom_site_adp_type
_atom_site_occupancy
_atom_site_symmetry_multiplicity
_atom_site_calc_flag
_atom_site_refinement_flags
W1 W 0.44806(3) 0.689876(16) 0.45174(2) 0.02587(10) Uani 1 1 d .
S1 S 0.32824(17) 0.74745(11) 0.49684(13) 0.0329(5) Uani 1 1 d .
S2 S 0.44974(18) 0.58707(11) 0.51130(14) 0.0355(5) Uani 1 1 d .
S3 S 0.36876(16) 0.66993(11) 0.31793(13) 0.0309(5) Uani 1 1 d .
Cu1 Cu 0.24459(8) 0.70124(5) 0.38077(6) 0.0321(3) Uani 1 1 d .
Cu2 Cu 0.35622(8) 0.57688(5) 0.38970(6) 0.0340(3) Uani 1 1 d .
P1 P 0.0927(2) 0.62621(14) 0.08043(16) 0.0486(7) Uani 1 1 d .
F1 F 0.1122(6) 0.5458(3) 0.0882(4) 0.081(2) Uani 1 1 d .
F2 F 0.0764(6) 0.7071(3) 0.0713(4) 0.086(2) Uani 1 1 d .
F3 F 0.1968(5) 0.6392(4) 0.1468(4) 0.081(2) Uani 1 1 d .
F4 F 0.0323(6) 0.6234(4) 0.1498(4) 0.086(2) Uani 1 1 d .
F5 F 0.1564(5) 0.6286(3) 0.0121(4) 0.0729(19) Uani 1 1 d .
F6 F -0.0108(5) 0.6146(4) 0.0144(4) 0.084(2) Uani 1 1 d .
B1 B 0.6883(8) 0.7657(5) 0.4929(6) 0.033(2) Uani 1 1 d .
H1 H 0.768(7) 0.786(4) 0.505(5) 0.05(3) Uiso 1 1 d .
N1 N 0.5075(5) 0.7935(3) 0.4167(4) 0.0285(16) Uani 1 1 d .
N2 N 0.6101(5) 0.8111(3) 0.4368(4) 0.0291(15) Uani 1 1 d .
N3 N 0.5584(5) 0.7212(3) 0.5672(4) 0.0343(17) Uani 1 1 d .
N4 N 0.6520(5) 0.7539(4) 0.5700(4) 0.0372(18) Uani 1 1 d .
N5 N 0.6037(5) 0.6599(3) 0.4219(4) 0.0328(17) Uani 1 1 d .
N6 N 0.6934(5) 0.6966(3) 0.4508(4) 0.0320(16) Uani 1 1 d .
N7 N 0.1525(5) 0.6223(3) 0.4237(4) 0.0320(17) Uani 1 1 d .
N8 N 0.2728(5) 0.4967(3) 0.3459(4) 0.0313(16) Uani 1 1 d .
N9 N -0.1235(5) 0.2571(3) 0.1795(4) 0.0267(15) Uani 1 1 d .
C1 C 0.4557(6) 0.8458(4) 0.3730(5) 0.0280(18) Uani 1 1 d .
C2 C 0.5292(7) 0.8959(4) 0.3657(5) 0.032(2) Uani 1 1 d .
H2 H 0.5152 0.9379 0.3383 0.039 Uiso 1 1 calc R
C3 C 0.6249(7) 0.8725(4) 0.4060(5) 0.032(2) Uani 1 1 d .
C4 C 0.3413(7) 0.8492(4) 0.3374(6) 0.042(2) Uani 1 1 d .
H4A H 0.3209 0.8110 0.3010 0.064 Uiso 1 1 calc R
H4B H 0.3248 0.8921 0.3085 0.064 Uiso 1 1 calc R
H4C H 0.3038 0.8468 0.3796 0.064 Uiso 1 1 calc R
C5 C 0.7289(7) 0.9051(5) 0.4165(6) 0.053(3) Uani 1 1 d .
H5A H 0.7616 0.9086 0.4730 0.080 Uiso 1 1 calc R
H5B H 0.7210 0.9507 0.3930 0.080 Uiso 1 1 calc R
H5C H 0.7723 0.8774 0.3903 0.080 Uiso 1 1 calc R
C6 C 0.5491(7) 0.7187(5) 0.6436(5) 0.038(2) Uani 1 1 d .
C7 C 0.6347(8) 0.7504(5) 0.6932(5) 0.043(2) Uani 1 1 d .
H7 H 0.6466 0.7557 0.7489 0.052 Uiso 1 1 calc R
C8 C 0.6977(7) 0.7724(5) 0.6462(6) 0.041(2) Uani 1 1 d .
C9 C 0.4587(8) 0.6873(6) 0.6710(6) 0.063(3) Uani 1 1 d .
H9A H 0.4139 0.7235 0.6826 0.094 Uiso 1 1 calc R
H9B H 0.4849 0.6602 0.7188 0.094 Uiso 1 1 calc R
H9C H 0.4191 0.6579 0.6291 0.094 Uiso 1 1 calc R
C10 C 0.7979(8) 0.8109(6) 0.6684(6) 0.062(3) Uani 1 1 d .
H10A H 0.8495 0.7887 0.6449 0.093 Uiso 1 1 calc R
H10B H 0.8225 0.8116 0.7261 0.093 Uiso 1 1 calc R
H10C H 0.7871 0.8577 0.6486 0.093 Uiso 1 1 calc R
C11 C 0.6345(7) 0.6060(4) 0.3805(5) 0.033(2) Uani 1 1 d .
C12 C 0.7384(7) 0.6112(4) 0.3832(6) 0.038(2) Uani 1 1 d .
H12 H 0.7777 0.5811 0.3592 0.046 Uiso 1 1 calc R
C13 C 0.7753(7) 0.6683(4) 0.4275(5) 0.036(2) Uani 1 1 d .
C14 C 0.5647(7) 0.5512(4) 0.3367(6) 0.043(2) Uani 1 1 d .
H14A H 0.5131 0.5716 0.2933 0.064 Uiso 1 1 calc R
H14B H 0.5297 0.5282 0.3731 0.064 Uiso 1 1 calc R
H14C H 0.6059 0.5180 0.3152 0.064 Uiso 1 1 calc R
C15 C 0.8827(7) 0.6978(5) 0.4485(7) 0.055(3) Uani 1 1 d .
H15A H 0.8828 0.7420 0.4225 0.083 Uiso 1 1 calc R
H15B H 0.9304 0.6669 0.4306 0.083 Uiso 1 1 calc R
H15C H 0.9047 0.7036 0.5059 0.083 Uiso 1 1 calc R
C16 C 0.0744(7) 0.5881(4) 0.3758(5) 0.034(2) Uani 1 1 d .
H16 H 0.0593 0.5976 0.3208 0.041 Uiso 1 1 calc R
C17 C 0.0152(6) 0.5399(4) 0.4028(5) 0.033(2) Uani 1 1 d .
H17 H -0.0372 0.5162 0.3662 0.040 Uiso 1 1 calc R
C18 C 0.0321(6) 0.5260(4) 0.4834(6) 0.032(2) Uani 1 1 d .
C19 C 0.1128(7) 0.5613(5) 0.5347(6) 0.041(2) Uani 1 1 d .
H19 H 0.1279 0.5534 0.5901 0.049 Uiso 1 1 calc R
C20 C 0.1700(7) 0.6081(5) 0.5020(6) 0.042(2) Uani 1 1 d .
H20 H 0.2247 0.6314 0.5369 0.051 Uiso 1 1 calc R
C21 C 0.2139(7) 0.5018(4) 0.2720(5) 0.034(2) Uani 1 1 d .
H21 H 0.2237 0.5398 0.2410 0.041 Uiso 1 1 calc R
C22 C 0.1399(7) 0.4545(4) 0.2390(5) 0.035(2) Uani 1 1 d .
H22 H 0.1016 0.4598 0.1859 0.042 Uiso 1 1 calc R
C23 C 0.1212(7) 0.3981(4) 0.2841(5) 0.035(2) Uani 1 1 d .
C24 C 0.1839(7) 0.3937(5) 0.3606(6) 0.041(2) Uani 1 1 d .
H24 H 0.1759 0.3563 0.3933 0.049 Uiso 1 1 calc R
C25 C 0.2570(7) 0.4425(4) 0.3894(5) 0.034(2) Uani 1 1 d .
H25 H 0.2979 0.4379 0.4417 0.040 Uiso 1 1 calc R
C26 C 0.0389(6) 0.3486(4) 0.2493(5) 0.0257(18) Uani 1 1 d .
C27 C 0.0152(7) 0.3331(5) 0.1690(5) 0.036(2) Uani 1 1 d .
H27 H 0.0531 0.3544 0.1357 0.044 Uiso 1 1 calc R
C28 C -0.0631(7) 0.2868(4) 0.1358(5) 0.036(2) Uani 1 1 d .
H28 H -0.0743 0.2759 0.0812 0.043 Uiso 1 1 calc R
C29 C -0.1029(7) 0.2709(4) 0.2581(5) 0.038(2) Uani 1 1 d .
H29 H -0.1435 0.2499 0.2896 0.045 Uiso 1 1 calc R
C30 C -0.0227(6) 0.3157(4) 0.2945(5) 0.035(2) Uani 1 1 d .
H30 H -0.0100 0.3238 0.3498 0.042 Uiso 1 1 calc R
N10 N 0.1635(9) 0.9809(6) 0.2453(7) 0.091(4) Uani 1 1 d .
N11 N 0.3869(12) 1.0541(8) 0.4074(11) 0.146(7) Uani 1 1 d .
C31 C 0.1493(10) 0.9924(6) 0.3900(7) 0.078(4) Uani 1 1 d .
H31A H 0.1146 0.9521 0.4045 0.117 Uiso 1 1 calc R
H31B H 0.1095 1.0331 0.3962 0.117 Uiso 1 1 calc R
H31C H 0.2188 0.9959 0.4245 0.117 Uiso 1 1 calc R
C32 C 0.1567(9) 0.9868(5) 0.3092(8) 0.055(3) Uani 1 1 d .
C33 C 0.5719(12) 1.0921(8) 0.4137(12) 0.139(8) Uani 1 1 d .
H33A H 0.6107 1.0547 0.3970 0.209 Uiso 1 1 calc R
H33B H 0.6052 1.1053 0.4681 0.209 Uiso 1 1 calc R
H33C H 0.5710 1.1311 0.3784 0.209 Uiso 1 1 calc R
C34 C 0.4667(13) 1.0702(8) 0.4102(10) 0.092(5) Uani 1 1 d .

loop_
_atom_site_aniso_label
_atom_site_aniso_U_11
_atom_site_aniso_U_22
_atom_site_aniso_U_33
_atom_site_aniso_U_23
_atom_site_aniso_U_13
_atom_site_aniso_U_12
W1 0.02359(17) 0.02460(18) 0.02922(18) 0.00058(14) 0.00577(13) -0.00155(15)
S1 0.0310(12) 0.0335(12) 0.0365(13) -0.0033(9) 0.0125(10) -0.0012(10)
S2 0.0371(13) 0.0298(12) 0.0375(13) 0.0067(10) 0.0044(10) -0.0014(10)
S3 0.0304(11) 0.0314(11) 0.0305(12) -0.0003(9) 0.0063(9) -0.0010(10)
Cu1 0.0263(5) 0.0329(6) 0.0370(6) 0.0026(5) 0.0070(5) 0.0028(5)
Cu2 0.0330(6) 0.0274(5) 0.0401(7) -0.0028(5) 0.0055(5) -0.0058(5)
P1 0.0561(18) 0.0489(16) 0.0385(16) 0.0044(12) 0.0062(13) 0.0041(14)
F1 0.125(6) 0.041(3) 0.076(5) 0.011(3) 0.022(4) 0.008(4)
F2 0.131(6) 0.060(4) 0.061(5) 0.000(3) 0.011(4) 0.022(4)
F3 0.073(5) 0.096(5) 0.061(5) 0.006(4) -0.013(4) -0.008(4)
F4 0.102(6) 0.113(6) 0.054(4) 0.003(4) 0.042(4) 0.005(5)
F5 0.093(5) 0.072(4) 0.066(4) -0.001(3) 0.041(4) -0.001(4)
F6 0.072(5) 0.110(6) 0.059(5) 0.004(4) -0.008(4) -0.009(4)
B1 0.026(5) 0.033(5) 0.042(6) -0.003(5) 0.012(5) 0.003(5)
N1 0.025(4) 0.024(4) 0.038(4) -0.001(3) 0.010(3) -0.001(3)
N2 0.023(4) 0.022(3) 0.044(4) -0.003(3) 0.013(3) -0.004(3)
N3 0.030(4) 0.035(4) 0.037(5) -0.002(3) 0.006(3) -0.004(3)
N4 0.029(4) 0.041(4) 0.038(5) -0.005(3) 0.002(3) -0.004(4)
N5 0.020(4) 0.034(4) 0.044(5) -0.004(3) 0.005(3) -0.001(3)
N6 0.024(4) 0.030(4) 0.042(4) 0.005(3) 0.009(3) 0.005(3)
N7 0.025(4) 0.034(4) 0.040(5) -0.001(3) 0.012(3) 0.001(3)
N8 0.034(4) 0.027(4) 0.030(4) -0.003(3) 0.003(3) -0.006(3)
N9 0.023(4) 0.027(4) 0.030(4) 0.003(3) 0.006(3) -0.001(3)
C1 0.033(5) 0.021(4) 0.030(5) -0.004(3) 0.009(4) 0.002(4)
C2 0.036(5) 0.021(4) 0.040(5) 0.003(4) 0.007(4) -0.002(4)
C3 0.031(5) 0.022(4) 0.049(6) 0.002(4) 0.022(4) -0.003(4)
C4 0.035(5) 0.035(5) 0.056(7) 0.017(4) 0.008(5) 0.010(4)
C5 0.035(6) 0.056(7) 0.070(8) 0.012(6) 0.014(5) -0.015(5)
C6 0.042(5) 0.049(6) 0.022(5) -0.003(4) 0.006(4) -0.001(5)
C7 0.054(6) 0.049(6) 0.025(5) -0.010(4) 0.004(5) -0.007(5)
C8 0.032(5) 0.044(6) 0.040(6) -0.005(4) -0.007(4) 0.000(4)
C9 0.073(8) 0.085(8) 0.034(6) 0.001(6) 0.021(5) -0.016(7)
C10 0.051(7) 0.061(7) 0.062(7) -0.010(6) -0.011(5) -0.011(6)
C11 0.030(5) 0.028(5) 0.042(6) 0.002(4) 0.010(4) 0.002(4)
C12 0.033(5) 0.034(5) 0.052(6) -0.007(4) 0.018(4) 0.005(4)
C13 0.033(5) 0.039(5) 0.040(5) 0.012(4) 0.014(4) 0.010(4)
C14 0.037(5) 0.032(5) 0.061(7) -0.004(5) 0.014(5) -0.001(4)
C15 0.023(5) 0.051(6) 0.093(9) -0.005(6) 0.014(5) -0.004(5)
C16 0.032(5) 0.031(5) 0.040(5) 0.001(4) 0.014(4) -0.002(4)
C17 0.026(5) 0.039(5) 0.035(5) -0.006(4) 0.009(4) 0.000(4)
C18 0.018(4) 0.029(5) 0.054(6) 0.004(4) 0.016(4) 0.008(4)
C19 0.028(5) 0.047(6) 0.049(6) 0.008(5) 0.015(4) -0.006(4)
C20 0.038(5) 0.053(6) 0.038(6) 0.002(5) 0.011(4) -0.019(5)
C21 0.043(5) 0.024(4) 0.034(5) -0.001(4) 0.004(4) -0.007(4)
C22 0.040(5) 0.031(5) 0.034(5) 0.001(4) 0.006(4) -0.001(4)
C23 0.032(5) 0.032(5) 0.040(6) -0.007(4) 0.007(4) -0.010(4)
C24 0.042(6) 0.035(5) 0.044(6) -0.002(4) 0.005(5) -0.009(5)
C25 0.033(5) 0.029(5) 0.034(5) 0.005(4) -0.002(4) -0.002(4)
C26 0.026(4) 0.023(4) 0.030(5) 0.003(3) 0.010(4) 0.002(4)
C27 0.032(5) 0.046(5) 0.032(5) 0.000(4) 0.010(4) -0.002(4)
C28 0.037(5) 0.037(5) 0.032(5) -0.008(4) 0.004(4) -0.007(4)
C29 0.036(5) 0.037(5) 0.037(5) 0.007(4) 0.002(4) -0.010(4)
C30 0.034(5) 0.033(5) 0.036(5) -0.002(4) 0.003(4) 0.000(4)
N10 0.094(9) 0.103(9) 0.060(7) 0.016(7) -0.017(7) 0.019(7)
N11 0.088(11) 0.124(13) 0.213(18) -0.031(12) 0.007(12) 0.013(11)
C31 0.096(10) 0.067(8) 0.067(9) -0.009(7) 0.012(8) -0.004(8)
C32 0.054(7) 0.049(7) 0.055(8) -0.002(6) -0.003(6) 0.002(5)
C33 0.092(13) 0.092(12) 0.23(2) -0.083(13) 0.033(13) -0.025(10)
C34 0.072(10) 0.080(11) 0.121(13) -0.040(9) 0.013(10) 0.004(10)

loop_
_atom_type_symbol
_atom_type_description
_atom_type_scat_dispersion_real
_atom_type_scat_dispersion_imag
_atom_type_scat_source
C C 0.0033 0.0016 'International Tables Vol C Tables 4.2.6.8 and 6.1.1.4'
H H 0.0000 0.0000 'International Tables Vol C Tables 4.2.6.8 and 6.1.1.4'
B B 0.0013 0.0007 'International Tables Vol C Tables 4.2.6.8 and 6.1.1.4'
N N 0.0061 0.0033 'International Tables Vol C Tables 4.2.6.8 and 6.1.1.4'
F F 0.0171 0.0103 'International Tables Vol C Tables 4.2.6.8 and 6.1.1.4'
P P 0.1023 0.0942 'International Tables Vol C Tables 4.2.6.8 and 6.1.1.4'
S S 0.1246 0.1234 'International Tables Vol C Tables 4.2.6.8 and 6.1.1.4'
Cu Cu 0.3201 1.2651 'International Tables Vol C Tables 4.2.6.8 and 6.1.1.4'
W W -0.8490 6.8722 'International Tables Vol C Tables 4.2.6.8 and 6.1.1.4'

loop_
_geom_angle_atom_site_label_1
_geom_angle_atom_site_label_2
_geom_angle_atom_site_label_3
_geom_angle
_geom_angle_site_symmetry_1
_geom_angle_site_symmetry_3
S1 W1 S2 102.86(9) . .
S1 W1 N3 85.42(19) . .
S2 W1 N3 84.47(19) . .
S1 W1 N1 87.85(17) . .
S2 W1 N1 159.28(18) . .
N3 W1 N1 78.7(2) . .
S1 W1 N5 161.71(18) . .
S2 W1 N5 87.80(18) . .
N3 W1 N5 80.8(3) . .
N1 W1 N5 77.7(2) . .
S1 W1 S3 103.77(8) . .
S2 W1 S3 104.89(8) . .
N3 W1 S3 164.74(19) . .
N1 W1 S3 89.36(18) . .
N5 W1 S3 87.44(18) . .
S1 W1 Cu2 105.55(6) . .
S2 W1 Cu2 52.50(7) . .
N3 W1 Cu2 136.81(18) . .
N1 W1 Cu2 141.80(17) . .
N5 W1 Cu2 92.74(17) . .
S3 W1 Cu2 52.98(6) . .
S1 W1 Cu1 53.16(6) . .
S2 W1 Cu1 100.57(6) . .
N3 W1 Cu1 138.48(18) . .
N1 W1 Cu1 100.04(17) . .
N5 W1 Cu1 140.09(18) . .
S3 W1 Cu1 52.66(6) . .
Cu2 W1 Cu1 64.24(4) . .
W1 S1 Cu1 74.16(7) . .
Cu2 S2 W1 72.51(7) . .
Cu2 S3 Cu1 78.25(8) . .
Cu2 S3 W1 70.15(7) . .
Cu1 S3 W1 71.83(7) . .
N9 Cu1 N7 96.8(3) 2 .
N9 Cu1 S1 114.3(2) 2 .
N7 Cu1 S1 100.2(2) . .
N9 Cu1 S3 118.6(2) 2 .
N7 Cu1 S3 119.71(19) . .
S1 Cu1 S3 106.06(9) . .
N9 Cu1 W1 150.31(19) 2 .
N7 Cu1 W1 111.25(19) . .
S1 Cu1 W1 52.68(6) . .
S3 Cu1 W1 55.51(6) . .
N9 Cu1 Cu2 146.64(19) 2 .
N7 Cu1 Cu2 72.70(17) . .
S1 Cu1 Cu2 98.90(7) . .
S3 Cu1 Cu2 50.46(6) . .
W1 Cu1 Cu2 56.70(3) . .
N8 Cu2 S2 125.8(2) . .
N8 Cu2 S3 123.0(2) . .
S2 Cu2 S3 111.19(9) . .
N8 Cu2 W1 173.4(2) . .
S2 Cu2 W1 54.99(6) . .
S3 Cu2 W1 56.87(6) . .
N8 Cu2 Cu1 115.2(2) . .
S2 Cu2 Cu1 98.37(7) . .
S3 Cu2 Cu1 51.28(6) . .
W1 Cu2 Cu1 59.06(4) . .
F6 P1 F4 92.0(4) . .
F6 P1 F1 90.9(4) . .
F4 P1 F1 90.1(4) . .
F6 P1 F3 179.1(4) . .
F4 P1 F3 88.0(4) . .
F1 P1 F3 90.0(4) . .
F6 P1 F2 89.8(4) . .
F4 P1 F2 91.6(4) . .
F1 P1 F2 178.1(5) . .
F3 P1 F2 89.3(4) . .
F6 P1 F5 89.4(4) . .
F4 P1 F5 178.5(4) . .
F1 P1 F5 89.3(4) . .
F3 P1 F5 90.6(4) . .
F2 P1 F5 88.9(4) . .
N2 B1 N4 109.6(7) . .
N2 B1 N6 107.9(7) . .
N4 B1 N6 109.5(7) . .
N2 B1 H1 113(5) . .
N4 B1 H1 112(5) . .
N6 B1 H1 105(5) . .
C1 N1 N2 107.1(6) . .
C1 N1 W1 130.5(5) . .
N2 N1 W1 122.4(5) . .
C3 N2 N1 110.7(7) . .
C3 N2 B1 129.1(7) . .
N1 N2 B1 120.0(7) . .
C6 N3 N4 105.5(7) . .
C6 N3 W1 131.5(6) . .
N4 N3 W1 122.8(5) . .
C8 N4 N3 110.3(8) . .
C8 N4 B1 129.7(8) . .
N3 N4 B1 119.9(7) . .
N6 N5 C11 104.5(6) . .
N6 N5 W1 121.6(5) . .
C11 N5 W1 133.7(6) . .
C13 N6 N5 111.1(7) . .
C13 N6 B1 128.4(7) . .
N5 N6 B1 119.9(7) . .
C16 N7 C20 116.3(7) . .
C16 N7 Cu1 123.4(6) . .
C20 N7 Cu1 120.3(6) . .
C21 N8 C25 117.4(7) . .
C21 N8 Cu2 117.4(6) . .
C25 N8 Cu2 124.1(6) . .
C29 N9 C28 118.0(7) . .
C29 N9 Cu1 125.3(6) . 2_545
C28 N9 Cu1 116.5(6) . 2_545
N1 C1 C2 107.7(7) . .
N1 C1 C4 126.4(7) . .
C2 C1 C4 125.9(7) . .
C3 C2 C1 107.3(7) . .
C3 C2 H2 126.3 . .
C1 C2 H2 126.3 . .
N2 C3 C2 107.2(7) . .
N2 C3 C5 123.3(8) . .
C2 C3 C5 129.5(8) . .
C1 C4 H4A 109.5 . .
C1 C4 H4B 109.5 . .
H4A C4 H4B 109.5 . .
C1 C4 H4C 109.5 . .
H4A C4 H4C 109.5 . .
H4B C4 H4C 109.5 . .
C3 C5 H5A 109.5 . .
C3 C5 H5B 109.5 . .
H5A C5 H5B 109.5 . .
C3 C5 H5C 109.5 . .
H5A C5 H5C 109.5 . .
H5B C5 H5C 109.5 . .
N3 C6 C7 109.7(8) . .
N3 C6 C9 125.2(8) . .
C7 C6 C9 125.1(8) . .
C8 C7 C6 107.1(8) . .
C8 C7 H7 126.4 . .
C6 C7 H7 126.4 . .
C7 C8 N4 107.3(8) . .
C7 C8 C10 129.4(9) . .
N4 C8 C10 123.3(9) . .
C6 C9 H9A 109.5 . .
C6 C9 H9B 109.5 . .
H9A C9 H9B 109.5 . .
C6 C9 H9C 109.5 . .
H9A C9 H9C 109.5 . .
H9B C9 H9C 109.5 . .
C8 C10 H10A 109.5 . .
C8 C10 H10B 109.5 . .
H10A C10 H10B 109.5 . .
C8 C10 H10C 109.5 . .
H10A C10 H10C 109.5 . .
H10B C10 H10C 109.5 . .
C12 C11 N5 109.8(8) . .
C12 C11 C14 124.5(8) . .
N5 C11 C14 125.7(8) . .
C11 C12 C13 107.6(8) . .
C11 C12 H12 126.2 . .
C13 C12 H12 126.2 . .
N6 C13 C12 106.9(8) . .
N6 C13 C15 123.3(8) . .
C12 C13 C15 129.8(8) . .
C11 C14 H14A 109.5 . .
C11 C14 H14B 109.5 . .
H14A C14 H14B 109.5 . .
C11 C14 H14C 109.5 . .
H14A C14 H14C 109.5 . .
H14B C14 H14C 109.5 . .
C13 C15 H15A 109.5 . .
C13 C15 H15B 109.5 . .
H15A C15 H15B 109.5 . .
C13 C15 H15C 109.5 . .
H15A C15 H15C 109.5 . .
H15B C15 H15C 109.5 . .
N7 C16 C17 123.4(8) . .
N7 C16 H16 118.3 . .
C17 C16 H16 118.3 . .
C16 C17 C18 120.3(8) . .
C16 C17 H17 119.8 . .
C18 C17 H17 119.8 . .
C17 C18 C19 117.4(8) . .
C17 C18 C18 122.5(10) . 3_566
C19 C18 C18 120.0(10) . 3_566
C20 C19 C18 118.3(9) . .
C20 C19 H19 120.8 . .
C18 C19 H19 120.8 . .
N7 C20 C19 124.1(9) . .
N7 C20 H20 117.9 . .
C19 C20 H20 117.9 . .
N8 C21 C22 123.3(8) . .
N8 C21 H21 118.3 . .
C22 C21 H21 118.3 . .
C21 C22 C23 119.9(8) . .
C21 C22 H22 120.0 . .
C23 C22 H22 120.0 . .
C24 C23 C22 115.6(8) . .
C24 C23 C26 124.6(8) . .
C22 C23 C26 119.7(8) . .
C25 C24 C23 121.2(9) . .
C25 C24 H24 119.4 . .
C23 C24 H24 119.4 . .
N8 C25 C24 122.5(8) . .
N8 C25 H25 118.8 . .
C24 C25 H25 118.8 . .
C27 C26 C30 115.5(8) . .
C27 C26 C23 121.8(8) . .
C30 C26 C23 122.7(8) . .
C26 C27 C28 121.9(8) . .
C26 C27 H27 119.0 . .
C28 C27 H27 119.0 . .
N9 C28 C27 121.8(8) . .
N9 C28 H28 119.1 . .
C27 C28 H28 119.1 . .
N9 C29 C30 122.0(8) . .
N9 C29 H29 119.0 . .
C30 C29 H29 119.0 . .
C29 C30 C26 120.7(8) . .
C29 C30 H30 119.7 . .
C26 C30 H30 119.7 . .
C32 C31 H31A 109.5 . .
C32 C31 H31B 109.5 . .
H31A C31 H31B 109.5 . .
C32 C31 H31C 109.5 . .
H31A C31 H31C 109.5 . .
H31B C31 H31C 109.5 . .
N10 C32 C31 178.5(14) . .
C34 C33 H33A 109.5 . .
C34 C33 H33B 109.5 . .
H33A C33 H33B 109.5 . .
C34 C33 H33C 109.5 . .
H33A C33 H33C 109.5 . .
H33B C33 H33C 109.5 . .
N11 C34 C33 179(2) . .

loop_
_geom_bond_atom_site_label_1
_geom_bond_atom_site_label_2
_geom_bond_distance
_geom_bond_site_symmetry_2
W1 S1 2.219(2) .
W1 S2 2.246(2) .
W1 N3 2.255(7) .
W1 N1 2.294(6) .
W1 N5 2.303(7) .
W1 S3 2.328(2) .
W1 Cu2 2.6150(11) .
W1 Cu1 2.6837(13) .
S1 Cu1 2.233(3) .
S2 Cu2 2.175(3) .
S3 Cu2 2.220(2) .
S3 Cu1 2.246(2) .
Cu1 N9 2.008(6) 2
Cu1 N7 2.190(7) .
Cu1 Cu2 2.8178(15) .
Cu2 N8 1.956(7) .
P1 F6 1.575(7) .
P1 F4 1.582(7) .
P1 F1 1.586(6) .
P1 F3 1.586(6) .
P1 F2 1.592(7) .
P1 F5 1.596(6) .
B1 N2 1.520(12) .
B1 N4 1.528(12) .
B1 N6 1.537(12) .
B1 H1 1.09(9) .
N1 C1 1.353(10) .
N1 N2 1.360(8) .
N2 C3 1.340(10) .
N3 C6 1.348(10) .
N3 N4 1.379(9) .
N4 C8 1.358(11) .
N5 N6 1.371(9) .
N5 C11 1.381(10) .
N6 C13 1.354(10) .
N7 C16 1.337(10) .
N7 C20 1.342(10) .
N8 C21 1.330(10) .
N8 C25 1.338(10) .
N9 C29 1.342(10) .
N9 C28 1.347(10) .
N9 Cu1 2.008(6) 2_545
C1 C2 1.400(11) .
C1 C4 1.490(11) .
C2 C3 1.368(11) .
C2 H2 0.9400 .
C3 C5 1.483(11) .
C4 H4A 0.9700 .
C4 H4B 0.9700 .
C4 H4C 0.9700 .
C5 H5A 0.9700 .
C5 H5B 0.9700 .
C5 H5C 0.9700 .
C6 C7 1.391(12) .
C6 C9 1.510(13) .
C7 C8 1.357(13) .
C7 H7 0.9400 .
C8 C10 1.489(12) .
C9 H9A 0.9700 .
C9 H9B 0.9700 .
C9 H9C 0.9700 .
C10 H10A 0.9700 .
C10 H10B 0.9700 .
C10 H10C 0.9700 .
C11 C12 1.363(11) .
C11 C14 1.494(12) .
C12 C13 1.370(12) .
C12 H12 0.9400 .
C13 C15 1.492(12) .
C14 H14A 0.9700 .
C14 H14B 0.9700 .
C14 H14C 0.9700 .
C15 H15A 0.9700 .
C15 H15B 0.9700 .
C15 H15C 0.9700 .
C16 C17 1.368(11) .
C16 H16 0.9400 .
C17 C18 1.378(11) .
C17 H17 0.9400 .
C18 C19 1.395(12) .
C18 C18 1.514(16) 3_566
C19 C20 1.383(11) .
C19 H19 0.9400 .
C20 H20 0.9400 .
C21 C22 1.364(11) .
C21 H21 0.9400 .
C22 C23 1.400(11) .
C22 H22 0.9400 .
C23 C24 1.383(12) .
C23 C26 1.470(11) .
C24 C25 1.361(11) .
C24 H24 0.9400 .
C25 H25 0.9400 .
C26 C27 1.376(11) .
C26 C30 1.403(11) .
C27 C28 1.389(11) .
C27 H27 0.9400 .
C28 H28 0.9400 .
C29 C30 1.401(11) .
C29 H29 0.9400 .
C30 H30 0.9400 .
N10 C32 1.128(14) .
N11 C34 1.087(18) .
C31 C32 1.421(15) .
C31 H31A 0.9700 .
C31 H31B 0.9700 .
C31 H31C 0.9700 .
C33 C34 1.438(19) .
C33 H33A 0.9700 .
C33 H33B 0.9700 .
C33 H33C 0.9700 .
